data_2015876
loop_
_publ_author_name
'M. Enriqueta D\'iaz de Vivar'
'Sergio Baggio'
'Mar\'ia Teresa Garland'
'Ricardo Baggio'

_publ_section_title
;
 An unusual <i>P</i>3~1~2 framework for the
 Ni(4,4'-bipyridine)(H~2~O)~4~ chain
;
_journal_coeditor_code AV3057
_journal_issue 4
_journal_name_full 'Acta Crystallographica Section C'
_journal_page_first m153
_journal_page_last m156
_journal_paper_doi 10.1107/S0108270107007214
_journal_volume 63
_journal_year 2007
_chemical_formula_iupac '[Ni (C10 H8 N2) (H2 O)4] S O4 , C H4 O , H2 O'
_chemical_formula_moiety 'C10 H16 N2 Ni O4 2+ , O4 S 2- , C H4 O , H2 O'
_chemical_formula_sum 'C11 H22 N2 Ni O10 S'
_chemical_formula_weight 433.08
_chemical_name_systematic
;
catena-poly[[[tetraaquanickel(II)]-\m-4,4'-bipyridine-\k^2^N:N'] sulfate
methanol solvate monohydrate
;
_space_group_IT_number 152
_symmetry_cell_setting hexagonal
_symmetry_space_group_name_Hall 'P 31 2"'
_symmetry_space_group_name_H-M 'P 31 2 1'
_atom_sites_solution_hydrogens geom
_atom_sites_solution_primary direct
_atom_sites_solution_secondary difmap
_audit_creation_method SHELXL97
_cell_angle_alpha 90.00
_cell_angle_beta 90.00
_cell_angle_gamma 120.00
_cell_formula_units_Z 6
_cell_length_a 11.2916(10)
_cell_length_b 11.2916(10)
_cell_length_c 23.660(3)
_cell_measurement_reflns_used 2570
_cell_measurement_temperature 273(2)
_cell_measurement_theta_max 21.61
_cell_measurement_theta_min 2.25
_cell_volume 2612.5(5)
_computing_cell_refinement 'SAINT-NT (Bruker, 2000)'
_computing_data_collection 'SMART-NT (Bruker, 2001)'
_computing_data_reduction SAINT-NT
_computing_molecular_graphics 'SHELXTL-NT (Sheldrick, 2000)'
_computing_publication_material 'SHELXTL-NT and PLATON (Spek, 2003)'
_computing_structure_refinement 'SHELXL97 (Sheldrick, 1997)'
_computing_structure_solution 'SHELXS97 (Sheldrick, 1997)'
_diffrn_ambient_temperature 273(2)
_diffrn_measured_fraction_theta_full 0.999
_diffrn_measured_fraction_theta_max 0.938
_diffrn_measurement_device_type 'Bruker SMART CCD area-detector'
_diffrn_measurement_method '\f and \w'
_diffrn_radiation_monochromator graphite
_diffrn_radiation_source 'fine-focus sealed tube'
_diffrn_radiation_type MoK\a
_diffrn_radiation_wavelength 0.71073
_diffrn_reflns_av_R_equivalents 0.076
_diffrn_reflns_av_sigmaI/netI 0.1422
_diffrn_reflns_limit_h_max 7
_diffrn_reflns_limit_h_min -14
_diffrn_reflns_limit_k_max 14
_diffrn_reflns_limit_k_min 0
_diffrn_reflns_limit_l_max 31
_diffrn_reflns_limit_l_min 0
_diffrn_reflns_number 21995
_diffrn_reflns_theta_full 27.00
_diffrn_reflns_theta_max 28.41
_diffrn_reflns_theta_min 2.08
_diffrn_standards_number 0
_exptl_absorpt_coefficient_mu 1.288
_exptl_absorpt_correction_T_max 0.88
_exptl_absorpt_correction_T_min 0.82
_exptl_absorpt_correction_type multi-scan
_exptl_absorpt_process_details 'SADABS (Sheldrick, 2001)'
_exptl_crystal_colour green
_exptl_crystal_density_diffrn 1.652
_exptl_crystal_density_method 'not measured'
_exptl_crystal_description block
_exptl_crystal_F_000 1356
_exptl_crystal_size_max 0.16
_exptl_crystal_size_mid 0.12
_exptl_crystal_size_min 0.10
_refine_diff_density_max 0.921
_refine_diff_density_min -0.489
_refine_ls_abs_structure_details 'Flack (1983), with how many Friedel pairs?'
_refine_ls_abs_structure_Flack 0.01(3)
_refine_ls_extinction_method none
_refine_ls_goodness_of_fit_ref 0.923
_refine_ls_hydrogen_treatment mixed
_refine_ls_matrix_type full
_refine_ls_number_parameters 265
_refine_ls_number_reflns 3968
_refine_ls_number_restraints 27
_refine_ls_restrained_S_all 0.922
_refine_ls_R_factor_all 0.0915
_refine_ls_R_factor_gt 0.0678
_refine_ls_shift/su_max 0.017
_refine_ls_shift/su_mean 0.004
_refine_ls_structure_factor_coef Fsqd
_refine_ls_weighting_details 'calc w = 1/[\s^2^(Fo^2^)+(0.0429P)^2^] where P=(Fo^2^+2Fc^2^)/3'
_refine_ls_weighting_scheme calc
_refine_ls_wR_factor_gt 0.1346
_refine_ls_wR_factor_ref 0.1441
_reflns_number_gt 2906
_reflns_number_total 3968
_reflns_threshold_expression I>2\s(I)
_cod_data_source_file av3057.cif
_cod_data_source_block II
_cod_original_sg_symbol_Hall 'P 31 2" '
_cod_database_code 2015876
_cod_database_fobs_code 2015876

loop_
_symmetry_equiv_pos_as_xyz
'x, y, z'
'-y, x-y, z+1/3'
'-x+y, -x, z+2/3'
'y, x, -z'
'x-y, -y, -z+2/3'
'-x, -x+y, -z+1/3'

loop_
_atom_site_type_symbol
_atom_site_label
_atom_site_fract_x
_atom_site_fract_y
_atom_site_fract_z
_atom_site_U_iso_or_equiv
_atom_site_adp_type
_atom_site_calc_flag
_atom_site_refinement_flags
_atom_site_occupancy
Ni Ni1 0.47361(8) 0.47361(8) 0.0000 0.0259(2) Uani d SD 1
Ni Ni2 1.0000 0.61953(8) 0.1667 0.0287(3) Uani d SD 1
O O1W 0.5759(4) 0.3648(4) 0.01093(17) 0.0382(10) Uani d D 1
H H1WA 0.597(6) 0.341(5) -0.0203(11) 0.046 Uiso d D 1
H H1WB 0.559(6) 0.309(5) 0.0364(15) 0.046 Uiso d D 1
O O2W 0.4537(4) 0.4910(4) 0.08618(15) 0.0351(9) Uani d D 1
H H2WA 0.498(5) 0.469(5) 0.1086(13) 0.042 Uiso d D 1
H H2WB 0.459(6) 0.566(4) 0.0975(14) 0.042 Uiso d D 1
O O3W 1.1013(4) 0.6746(5) 0.09014(16) 0.0415(10) Uani d D 1
H H3WA 1.185(2) 0.702(6) 0.0928(16) 0.050 Uiso d D 1
H H3WB 1.061(4) 0.613(4) 0.0656(14) 0.050 Uiso d D 1
O O4W 0.8229(4) 0.5262(4) 0.12045(16) 0.0338(9) Uani d D 1
H H4WA 0.822(4) 0.470(4) 0.0978(18) 0.041 Uiso d D 1
H H4WB 0.750(2) 0.500(5) 0.1379(16) 0.041 Uiso d D 1
N N1 0.2874(6) 0.2874(6) 0.0000 0.0303(16) Uani d S 1
N N2 -0.3394(5) -0.3394(5) 0.0000 0.0265(14) Uani d S 1
C C1 0.2636(6) 0.1858(6) 0.0362(2) 0.0355(14) Uani d . 1
H H1 0.3317 0.1999 0.0619 0.043 Uiso calc R 1
C C2 0.1443(6) 0.0629(6) 0.0370(2) 0.0327(13) Uani d . 1
H H2 0.1334 -0.0048 0.0623 0.039 Uiso calc R 1
C C3 0.0395(7) 0.0395(7) 0.0000 0.0273(17) Uani d S 1
C C4 -0.0910(7) -0.0910(7) 0.0000 0.0280(18) Uani d S 1
C C5 -0.0949(6) -0.2149(6) 0.0046(3) 0.0394(15) Uani d . 1
H H5 -0.0142 -0.2175 0.0084 0.047 Uiso calc R 1
C C6 -0.2181(6) -0.3336(6) 0.0037(3) 0.0371(15) Uani d . 1
H H6 -0.2178 -0.4157 0.0058 0.045 Uiso calc R 1
N N3 1.0000 0.4318(6) 0.1667 0.0308(16) Uani d S 1
N N4 1.0000 -0.1937(5) 0.1667 0.0265(15) Uani d S 1
C C7 0.8866(6) 0.3138(6) 0.1775(3) 0.0366(14) Uani d . 1
H H7 0.8065 0.3151 0.1850 0.044 Uiso calc R 1
C C8 0.8827(6) 0.1901(6) 0.1782(3) 0.0373(14) Uani d . 1
H H8 0.8014 0.1102 0.1864 0.045 Uiso calc R 1
C C9 1.0000 0.1848(7) 0.1667 0.0313(18) Uani d S 1
C C10 1.0000 0.0532(7) 0.1667 0.0301(19) Uani d S 1
C C11 0.8860(6) -0.0673(6) 0.1504(2) 0.0343(14) Uani d . 1
H H11 0.8072 -0.0679 0.1386 0.041 Uiso calc R 1
C C12 0.8910(6) -0.1869(6) 0.1518(2) 0.0344(14) Uani d . 1
H H12 0.8126 -0.2677 0.1418 0.041 Uiso calc R 1
S S1 0.47343(15) 0.81912(15) 0.11549(6) 0.0339(3) Uani d . 1
O O1 0.5609(5) 0.9420(4) 0.08333(18) 0.0541(13) Uani d . 1
O O2 0.3578(5) 0.7229(5) 0.07953(18) 0.0521(13) Uani d . 1
O O3 0.5473(5) 0.7520(5) 0.1335(2) 0.0536(12) Uani d . 1
O O4 0.4162(5) 0.8533(5) 0.16479(18) 0.0513(13) Uani d . 1
O O1M 0.4572(6) 0.9252(6) -0.0248(2) 0.0597(14) Uani d D 1
H H1M 0.500(7) 0.928(8) 0.005(2) 0.072 Uiso d D 1
C C1M 0.3325(11) 0.9186(12) -0.0222(3) 0.102(4) Uani d . 1
H H1MA 0.3460 1.0090 -0.0173 0.153 Uiso calc R 1
H H1MB 0.2812 0.8624 0.0092 0.153 Uiso calc R 1
H H1MC 0.2830 0.8799 -0.0566 0.153 Uiso calc R 1
O O5W 0.5600(8) 1.1908(6) 0.0927(2) 0.0737(18) Uani d D 1
H H5WA 0.541(9) 1.215(8) 0.1242(18) 0.088 Uiso d D 1
H H5WB 0.569(9) 1.121(6) 0.099(3) 0.088 Uiso d D 1

loop_
_atom_site_aniso_label
_atom_site_aniso_U_11
_atom_site_aniso_U_22
_atom_site_aniso_U_33
_atom_site_aniso_U_12
_atom_site_aniso_U_13
_atom_site_aniso_U_23
Ni1 0.0226(4) 0.0226(4) 0.0302(5) 0.0096(4) -0.0006(2) 0.0006(2)
Ni2 0.0298(6) 0.0231(4) 0.0353(6) 0.0149(3) 0.0011(4) 0.0005(2)
O1W 0.044(3) 0.041(3) 0.038(2) 0.028(2) 0.008(2) 0.008(2)
O2W 0.041(3) 0.036(2) 0.030(2) 0.021(2) -0.0067(18) -0.0042(17)
O3W 0.041(3) 0.045(3) 0.042(2) 0.024(2) 0.004(2) 0.003(2)
O4W 0.034(2) 0.030(2) 0.041(2) 0.0182(19) -0.0034(18) -0.0089(18)
N1 0.030(3) 0.030(3) 0.033(4) 0.016(3) -0.0024(14) 0.0024(14)
N2 0.023(2) 0.023(2) 0.031(3) 0.009(3) -0.0037(14) 0.0037(14)
C1 0.030(3) 0.035(3) 0.037(3) 0.013(3) -0.001(2) 0.003(3)
C2 0.030(3) 0.031(3) 0.038(3) 0.016(3) 0.001(3) 0.007(2)
C3 0.025(3) 0.025(3) 0.035(4) 0.014(4) 0.0019(17) -0.0019(17)
C4 0.024(3) 0.024(3) 0.029(4) 0.007(4) 0.0009(17) -0.0009(17)
C5 0.026(3) 0.033(3) 0.062(4) 0.017(3) 0.000(3) 0.000(3)
C6 0.032(3) 0.025(3) 0.057(4) 0.015(3) -0.003(3) 0.000(3)
N3 0.035(4) 0.022(3) 0.039(4) 0.018(2) 0.007(3) 0.0036(16)
N4 0.026(4) 0.023(2) 0.032(4) 0.0128(19) 0.006(3) 0.0030(13)
C7 0.029(3) 0.031(3) 0.055(4) 0.018(3) 0.005(3) -0.003(3)
C8 0.033(3) 0.025(3) 0.055(4) 0.015(3) 0.005(3) 0.002(3)
C9 0.037(5) 0.027(3) 0.034(4) 0.019(2) 0.002(4) 0.0012(18)
C10 0.036(5) 0.031(3) 0.026(4) 0.018(2) 0.010(3) 0.0052(17)
C11 0.035(3) 0.027(3) 0.045(4) 0.018(3) 0.001(3) -0.002(3)
C12 0.036(3) 0.026(3) 0.041(3) 0.015(3) -0.001(3) -0.004(3)
S1 0.0326(8) 0.0312(8) 0.0369(8) 0.0151(6) 0.0022(6) -0.0004(6)
O1 0.054(3) 0.041(3) 0.063(3) 0.020(2) 0.022(3) 0.008(2)
O2 0.047(3) 0.058(3) 0.050(3) 0.025(2) -0.009(2) -0.029(2)
O3 0.048(3) 0.054(3) 0.064(3) 0.030(3) -0.001(2) 0.007(2)
O4 0.043(3) 0.048(3) 0.043(3) 0.007(2) 0.007(2) -0.016(2)
O1M 0.080(4) 0.077(4) 0.048(3) 0.059(3) 0.014(3) 0.011(3)
C1M 0.132(9) 0.166(12) 0.059(5) 0.113(9) 0.031(6) 0.037(6)
O5W 0.137(6) 0.073(4) 0.046(3) 0.079(4) 0.019(3) 0.014(3)

loop_
_atom_type_symbol
_atom_type_description
_atom_type_scat_dispersion_real
_atom_type_scat_dispersion_imag
_atom_type_scat_source
C C 0.0033 0.0016 'International Tables Vol C Tables 4.2.6.8 and 6.1.1.4'
H H 0.0000 0.0000 'International Tables Vol C Tables 4.2.6.8 and 6.1.1.4'
N N 0.0061 0.0033 'International Tables Vol C Tables 4.2.6.8 and 6.1.1.4'
O O 0.0106 0.0060 'International Tables Vol C Tables 4.2.6.8 and 6.1.1.4'
S S 0.1246 0.1234 'International Tables Vol C Tables 4.2.6.8 and 6.1.1.4'
Ni Ni 0.3393 1.1124 'International Tables Vol C Tables 4.2.6.8 and 6.1.1.4'

loop_
_geom_angle_atom_site_label_1
_geom_angle_atom_site_label_2
_geom_angle_atom_site_label_3
_geom_angle_site_symmetry_1
_geom_angle_site_symmetry_3
_geom_angle
_geom_angle_publ_flag
O2W Ni1 O2W 4 . 179.2(2) y
O2W Ni1 O1W 4 . 86.98(15) ?
O2W Ni1 O1W . . 93.01(15) y
O2W Ni1 O1W 4 4 93.01(15) ?
O2W Ni1 O1W . 4 86.98(15) ?
O1W Ni1 O1W . 4 178.0(2) y
O2W Ni1 N1 4 . 89.61(11) ?
O2W Ni1 N1 . . 89.61(11) y
O1W Ni1 N1 . . 88.99(12) y
O1W Ni1 N1 4 . 88.99(12) ?
O2W Ni1 N2 4 1_665 90.39(11) ?
O2W Ni1 N2 . 1_665 90.39(11) ?
O1W Ni1 N2 . 1_665 91.01(12) ?
O1W Ni1 N2 4 1_665 91.01(12) ?
N1 Ni1 N2 . 1_665 180.0 y
O4W Ni2 O4W 6_765 . 177.0(2) y
O4W Ni2 O3W 6_765 6_765 86.45(16) ?
O4W Ni2 O3W . 6_765 93.63(16) ?
O4W Ni2 O3W 6_765 . 93.63(16) ?
O4W Ni2 O3W . . 86.45(16) y
O3W Ni2 O3W 6_765 . 177.2(2) y
O4W Ni2 N4 6_765 1_565 91.51(11) ?
O4W Ni2 N4 . 1_565 91.51(11) ?
O3W Ni2 N4 6_765 1_565 88.61(12) ?
O3W Ni2 N4 . 1_565 88.61(12) ?
O4W Ni2 N3 6_765 . 88.49(11) ?
O4W Ni2 N3 . . 88.49(11) y
O3W Ni2 N3 6_765 . 91.39(12) ?
O3W Ni2 N3 . . 91.39(12) y
N4 Ni2 N3 1_565 . 180.000(2) y
Ni1 O1W H1WA . . 114(2) ?
Ni1 O1W H1WB . . 124(3) ?
H1WA O1W H1WB . . 112(5) ?
Ni1 O2W H2WA . . 118(3) ?
Ni1 O2W H2WB . . 116(3) ?
H2WA O2W H2WB . . 109(5) ?
Ni2 O3W H3WA . . 114(3) ?
Ni2 O3W H3WB . . 111(3) ?
H3WA O3W H3WB . . 114(5) ?
Ni2 O4W H4WA . . 112(3) ?
Ni2 O4W H4WB . . 117(3) ?
H4WA O4W H4WB . . 115(5) ?
C1 N1 C1 4 . 116.6(7) ?
C1 N1 Ni1 4 . 121.7(3) ?
C1 N1 Ni1 . . 121.7(3) ?
C6 N2 C6 . 4 115.3(7) ?
C6 N2 Ni1 . 1_445 122.3(3) ?
C6 N2 Ni1 4 1_445 122.3(3) ?
N1 C1 C2 . . 123.3(6) ?
N1 C1 H1 . . 118.4 ?
C2 C1 H1 . . 118.4 ?
C1 C2 C3 . . 119.9(6) ?
C1 C2 H2 . . 120.1 ?
C3 C2 H2 . . 120.1 ?
C2 C3 C2 . 4 117.1(7) ?
C2 C3 C4 . . 121.4(4) ?
C2 C3 C4 4 . 121.4(4) ?
C5 C4 C5 4 . 117.1(7) ?
C5 C4 C3 4 . 121.4(4) ?
C5 C4 C3 . . 121.4(4) ?
C6 C5 C4 . . 119.5(6) ?
C6 C5 H5 . . 120.2 ?
C4 C5 H5 . . 120.2 ?
N2 C6 C5 . . 124.2(6) ?
N2 C6 H6 . . 117.9 ?
C5 C6 H6 . . 117.9 ?
C7 N3 C7 . 6_765 117.4(7) ?
C7 N3 Ni2 . . 121.3(4) ?
C7 N3 Ni2 6_765 . 121.3(4) ?
C12 N4 C12 6_765 . 116.6(7) ?
C12 N4 Ni2 6_765 1_545 121.7(4) ?
C12 N4 Ni2 . 1_545 121.7(4) ?
N3 C7 C8 . . 123.0(6) ?
N3 C7 H7 . . 118.5 ?
C8 C7 H7 . . 118.5 ?
C7 C8 C9 . . 119.7(6) ?
C7 C8 H8 . . 120.1 ?
C9 C8 H8 . . 120.1 ?
C8 C9 C8 . 6_765 117.1(8) ?
C8 C9 C10 . . 121.5(4) ?
C8 C9 C10 6_765 . 121.5(4) ?
C11 C10 C11 6_765 . 117.4(8) ?
C11 C10 C9 6_765 . 121.3(4) ?
C11 C10 C9 . . 121.3(4) ?
C12 C11 C10 . . 118.9(6) ?
C12 C11 H11 . . 120.5 ?
C10 C11 H11 . . 120.5 ?
N4 C12 C11 . . 124.0(6) ?
N4 C12 H12 . . 118.0 ?
C11 C12 H12 . . 118.0 ?
O3 S1 O1 . . 111.1(3) ?
O3 S1 O4 . . 110.3(3) ?
O1 S1 O4 . . 110.0(3) ?
O3 S1 O2 . . 108.3(3) ?
O1 S1 O2 . . 109.2(3) ?
O4 S1 O2 . . 107.8(3) ?
C1M O1M H1M . . 121(6) ?
O1M C1M H1MA . . 109.5 ?
O1M C1M H1MB . . 109.5 ?
H1MA C1M H1MB . . 109.5 ?
O1M C1M H1MC . . 109.5 ?
H1MA C1M H1MC . . 109.5 ?
H1MB C1M H1MC . . 109.5 ?
H5WA O5W H5WB . . 108(5) ?

loop_
_geom_bond_atom_site_label_1
_geom_bond_atom_site_label_2
_geom_bond_site_symmetry_2
_geom_bond_distance
_geom_bond_publ_flag
Ni1 O2W 4 2.072(4) ?
Ni1 O2W . 2.072(4) y
Ni1 O1W . 2.081(4) y
Ni1 O1W 4 2.081(4) ?
Ni1 N1 . 2.103(6) y
Ni1 N2 1_665 2.112(6) y
Ni2 O4W 6_765 2.049(4) ?
Ni2 O4W . 2.049(4) y
Ni2 O3W 6_765 2.064(4) ?
Ni2 O3W . 2.064(4) y
Ni2 N4 1_565 2.109(6) y
Ni2 N3 . 2.120(6) y
O1W H1WA . 0.86(4) ?
O1W H1WB . 0.82(4) ?
O2W H2WA . 0.85(4) ?
O2W H2WB . 0.86(4) ?
O3W H3WA . 0.83(4) ?
O3W H3WB . 0.84(4) ?
O4W H4WA . 0.82(4) ?
O4W H4WB . 0.83(4) ?
N1 C1 4 1.347(6) ?
N1 C1 . 1.347(6) ?
N2 C6 . 1.341(7) ?
N2 C6 4 1.341(6) ?
C1 C2 . 1.368(7) ?
C1 H1 . 0.9300 ?
C2 C3 . 1.387(7) ?
C2 H2 . 0.9300 ?
C3 C2 4 1.387(7) ?
C3 C4 . 1.474(10) ?
C4 C5 4 1.382(7) ?
C4 C5 . 1.382(7) ?
C5 C6 . 1.367(9) ?
C5 H5 . 0.9300 ?
C6 H6 . 0.9300 ?
N3 C7 . 1.332(6) ?
N3 C7 6_765 1.332(6) ?
N4 C12 6_765 1.319(7) ?
N4 C12 . 1.319(7) ?
C7 C8 . 1.376(8) ?
C7 H7 . 0.9300 ?
C8 C9 . 1.383(7) ?
C8 H8 . 0.9300 ?
C9 C8 6_765 1.383(7) ?
C9 C10 . 1.486(11) ?
C10 C11 6_765 1.380(7) ?
C10 C11 . 1.380(7) ?
C11 C12 . 1.380(8) ?
C11 H11 . 0.9300 ?
C12 H12 . 0.9300 ?
S1 O3 . 1.444(5) ?
S1 O1 . 1.452(4) ?
S1 O4 . 1.475(4) ?
S1 O2 . 1.480(4) ?
O1M C1M . 1.374(10) ?
O1M H1M . 0.84(5) ?
C1M H1MA . 0.9600 ?
C1M H1MB . 0.9600 ?
C1M H1MC . 0.9600 ?
O5W H5WA . 0.86(5) ?
O5W H5WB . 0.86(5) ?

loop_
_geom_hbond_atom_site_label_D
_geom_hbond_atom_site_label_H
_geom_hbond_atom_site_label_A
_geom_hbond_site_symmetry_A
_geom_hbond_distance_DH
_geom_hbond_distance_HA
_geom_hbond_distance_DA
_geom_hbond_angle_DHA
O1W H1WA O2 4 0.86(4) 1.93(4) 2.734(6) 154(6)
O1W H1WB O5W 1_545 0.82(4) 1.89(4) 2.699(6) 168(5)
O2W H2WA O4 6_655 0.85(4) 1.85(4) 2.687(5) 168(4)
O2W H2WB O3 . 0.86(4) 2.01(4) 2.818(6) 156(5)
O3W H3WA O2 1_655 0.83(4) 1.87(4) 2.678(6) 161(5)
O3W H3WB O1M 4 0.84(4) 1.92(4) 2.736(7) 163(4)
O4W H4WA O1M 4 0.82(4) 2.13(4) 2.822(6) 141(5)
O4W H4WB O4 6_655 0.83(4) 1.79(4) 2.623(6) 174(4)
O1M H1M O1 . 0.84(5) 1.96(5) 2.781(7) 164(8)
O5W H5WA O3 6_665 0.86(5) 2.02(5) 2.846(7) 161(8)
O5W H5WB O1 . 0.86(5) 2.01(5) 2.823(7) 158(7)
